data_4003351
loop_
_publ_author_name
'Zhou, Chenkun'
'Worku, Michael'
'Neu, Jennifer'
'Lin, Haoran'
'Tian, Yu'
'Lee, Sujin'
'Zhou, Yan'
'Han, Dan'
'Chen, Shiyou'
'Hao, Ayou'
'Djurovich, Peter I.'
'Siegrist, Theo'
'Du, Mao-Hua'
'Ma, Biwu'

_publ_section_title
;
 Facile Preparation of Light Emitting Organic Metal Halide Crystals with
 Near-Unity Quantum Efficiency
;
_journal_issue 7
_journal_name_full 'Chemistry of Materials'
_journal_page_first 2374
_journal_paper_doi 10.1021/acs.chemmater.8b00129
_journal_volume 30
_journal_year 2018
_chemical_formula_moiety 'C48 H40 Cl5 P2 Sb1'
_chemical_formula_sum 'C48 H40 Cl5 P2 Sb'
_chemical_formula_weight 977.81
_space_group_IT_number 2
_space_group_name_Hall '-P 1'
_space_group_name_H-M_alt 'P -1'
_symmetry_cell_setting triclinic
_symmetry_space_group_name_H-M 'P -1'
_atom_sites_solution_hydrogens difmap
_atom_sites_solution_primary direct
_cell_angle_alpha 99.3626(18)
_cell_angle_beta 94.680(2)
_cell_angle_gamma 113.451(2)
_cell_formula_units_Z 1
_cell_length_a 10.0049(3)
_cell_length_b 10.0144(2)
_cell_length_c 12.1801(3)
_cell_measurement_reflns_used 0
_cell_measurement_temperature 293
_cell_measurement_theta_max 0
_cell_measurement_theta_min 0
_cell_volume 1090.12(5)
_computing_cell_refinement 'USER DEFINED CELL REFINEMENT'
_computing_data_collection 'USER DEFINED DATA COLLECTION'
_computing_data_reduction 'USER DEFINED DATA REDUCTION'
_computing_molecular_graphics 'CAMERON (Watkin et al., 1996)'
_computing_publication_material 'CRYSTALS (Betteridge et al., 2003)'
_computing_structure_refinement 'CRYSTALS (Betteridge et al., 2003)'
_computing_structure_solution 'SIR92 (Altomare et al., 1994)'
_diffrn_ambient_temperature 293
_diffrn_measured_fraction_theta_full 0.995
_diffrn_measured_fraction_theta_max 0.966
_diffrn_measurement_device Serial
_diffrn_measurement_device_type Unknown
_diffrn_measurement_method \w/2\q
_diffrn_radiation_monochromator graphite
_diffrn_radiation_type 'Mo K\a'
_diffrn_radiation_wavelength 0.71073
_diffrn_reflns_av_R_equivalents 0.074
_diffrn_reflns_limit_h_max 18
_diffrn_reflns_limit_h_min -18
_diffrn_reflns_limit_k_max 18
_diffrn_reflns_limit_k_min -18
_diffrn_reflns_limit_l_max 22
_diffrn_reflns_limit_l_min -22
_diffrn_reflns_number 54609
_diffrn_reflns_theta_full 32.372
_diffrn_reflns_theta_max 40.978
_diffrn_reflns_theta_min 3.043
_diffrn_standards_number 0
_exptl_absorpt_coefficient_mu 1.046
_exptl_absorpt_correction_type none
_exptl_crystal_density_diffrn 1.489
_exptl_crystal_density_method 'not measured'
_exptl_crystal_F_000 494
_refine_diff_density_max 2.91
_refine_diff_density_min -5.64
_refine_ls_extinction_method None
_refine_ls_goodness_of_fit_ref 0.9366
_refine_ls_hydrogen_treatment constr
_refine_ls_matrix_type full
_refine_ls_number_parameters 259
_refine_ls_number_reflns 8461
_refine_ls_number_restraints 0
_refine_ls_R_factor_all 0.0684
_refine_ls_R_factor_gt 0.0598
_refine_ls_shift/su_max 0.0004096
_refine_ls_shift/su_mean 0.0000279
_refine_ls_structure_factor_coef Fsqd
_refine_ls_weighting_details
;
 Method= Modified Sheldrick 
 w=1/[\s^2^(F^2^) + ( 0.05P)^2^ + 3.83P] 
 ,where P=(max(Fo^2^,0) + 2Fc^2^)/3 
;
_refine_ls_weighting_scheme calc
_refine_ls_wR_factor_all 0.1415
_refine_ls_wR_factor_gt 0.1321
_refine_ls_wR_factor_ref 0.1415
_reflns_limit_h_max 17
_reflns_limit_h_min -18
_reflns_limit_k_max 18
_reflns_limit_k_min -18
_reflns_limit_l_max 22
_reflns_limit_l_min 0
_reflns_number_gt 7290
_reflns_number_total 13870
_reflns_threshold_expression I>2.0\s(I)
_oxford_diffrn_Wilson_B_factor 2.03
_oxford_diffrn_Wilson_scale 0.09
_oxford_refine_ls_r_factor_ref 0.0684
_oxford_refine_ls_scale 4.01(5)
_oxford_reflns_number_all 8461
_oxford_reflns_threshold_expression_ref I>-3.0\s(I)
_cod_data_source_file cm8b00129_si_002.cif
_cod_data_source_block I
_cod_original_sg_symbol_H-M 'P -1 '
_cod_original_formula_sum 'C48 H40 Cl5 P2 Sb1'
_cod_database_code 4003351

loop_
_symmetry_equiv_pos_as_xyz
x,y,z
-x,-y,-z

loop_
_atom_site_label
_atom_site_type_symbol
_atom_site_fract_x
_atom_site_fract_y
_atom_site_fract_z
_atom_site_U_iso_or_equiv
_atom_site_occupancy
_atom_site_adp_type
_atom_site_refinement_flags_posn
Sb1 Sb 0.0000 1.0000 1.0000 0.0448 1.0000 Uani S
Cl1 Cl -0.16413(14) 1.08138(14) 0.94780(10) 0.0273 0.5000 Uani .
Cl2 Cl 0.06410(10) 1.00714(9) 0.79675(7) 0.0409 1.0000 Uani .
Cl4 Cl 0.20292(9) 1.27359(8) 1.07156(7) 0.0389 1.0000 Uani .
P9 P 0.38488(7) 0.81503(6) 0.68256(5) 0.0203 1.0000 Uani .
C10 C 0.4825(3) 0.9990(3) 0.76748(19) 0.0234 1.0000 Uani .
C12 C 0.6025(3) 1.1003(3) 0.7313(2) 0.0347 1.0000 Uani .
C13 C 0.6671(4) 1.2491(3) 0.7873(3) 0.0416 1.0000 Uani .
C14 C 0.5117(3) 0.7595(3) 0.6133(2) 0.0236 1.0000 Uani .
C15 C 0.6330(3) 0.7585(3) 0.6782(2) 0.0312 1.0000 Uani .
C16 C 0.2867(3) 0.6806(3) 0.76172(18) 0.0221 1.0000 Uani .
C17 C 0.3314(3) 0.5715(3) 0.7845(2) 0.0277 1.0000 Uani .
C18 C 0.2461(4) 0.4638(3) 0.8394(2) 0.0328 1.0000 Uani .
C19 C 0.1183(3) 0.4666(3) 0.8732(2) 0.0322 1.0000 Uani .
C20 C 0.0749(3) 0.5775(3) 0.8533(2) 0.0292 1.0000 Uani .
C21 C 0.1578(3) 0.6841(3) 0.7963(2) 0.0250 1.0000 Uani .
C22 C 0.2496(2) 0.8158(2) 0.57692(18) 0.0202 1.0000 Uani .
C23 C 0.2422(3) 0.9478(3) 0.5622(2) 0.0238 1.0000 Uani .
C24 C 0.1427(3) 0.9449(3) 0.4742(2) 0.0281 1.0000 Uani .
C25 C 0.0514(3) 0.8116(3) 0.4012(2) 0.0286 1.0000 Uani .
C26 C 0.0563(3) 0.6793(3) 0.4174(2) 0.0269 1.0000 Uani .
C27 C 0.1545(3) 0.6808(3) 0.5053(2) 0.0243 1.0000 Uani .
C2 C 0.4295(3) 1.0460(3) 0.8610(2) 0.0310 1.0000 Uani .
C3 C 0.5865(3) 0.6679(3) 0.4451(3) 0.0332 1.0000 Uani .
C4 C 0.4897(3) 0.7154(3) 0.4958(2) 0.0264 1.0000 Uani .
C5 C 0.4951(4) 1.1950(3) 0.9165(3) 0.0388 1.0000 Uani .
C6 C 0.6131(4) 1.2956(3) 0.8791(3) 0.0386 1.0000 Uani .
C7 C 0.7032(3) 0.6626(3) 0.5102(3) 0.0375 1.0000 Uani .
C8 C 0.7272(3) 0.7081(3) 0.6263(3) 0.0370 1.0000 Uani .
H121 H 0.6401 1.0694 0.6700 0.0411 1.0000 Uiso R
H131 H 0.7494 1.3186 0.7628 0.0489 1.0000 Uiso R
H151 H 0.6515 0.7912 0.7560 0.0359 1.0000 Uiso R
H171 H 0.4192 0.5716 0.7645 0.0321 1.0000 Uiso R
H181 H 0.2740 0.3887 0.8531 0.0377 1.0000 Uiso R
H191 H 0.0620 0.3934 0.9104 0.0380 1.0000 Uiso R
H201 H -0.0087 0.5815 0.8787 0.0339 1.0000 Uiso R
H211 H 0.1265 0.7567 0.7811 0.0288 1.0000 Uiso R
H231 H 0.3037 1.0385 0.6123 0.0268 1.0000 Uiso R
H241 H 0.1376 1.0335 0.4643 0.0333 1.0000 Uiso R
H251 H -0.0149 0.8098 0.3414 0.0333 1.0000 Uiso R
H261 H -0.0039 0.5904 0.3690 0.0309 1.0000 Uiso R
H271 H 0.1573 0.5931 0.5161 0.0286 1.0000 Uiso R
H21 H 0.3505 0.9785 0.8859 0.0360 1.0000 Uiso R
H31 H 0.5720 0.6400 0.3669 0.0393 1.0000 Uiso R
H41 H 0.4095 0.7195 0.4528 0.0300 1.0000 Uiso R
H51 H 0.4589 1.2262 0.9793 0.0450 1.0000 Uiso R
H61 H 0.6568 1.3953 0.9166 0.0462 1.0000 Uiso R
H71 H 0.7665 0.6291 0.4767 0.0442 1.0000 Uiso R
H81 H 0.8084 0.7069 0.6700 0.0431 1.0000 Uiso R

loop_
_atom_site_aniso_label
_atom_site_aniso_U_11
_atom_site_aniso_U_22
_atom_site_aniso_U_33
_atom_site_aniso_U_23
_atom_site_aniso_U_13
_atom_site_aniso_U_12
Sb1 0.04946(18) 0.03665(15) 0.03247(14) 0.02202(11) -0.00757(12) -0.00099(12)
Cl1 0.0323(6) 0.0301(5) 0.0260(5) 0.0105(4) 0.0062(4) 0.0178(5)
Cl2 0.0479(4) 0.0402(4) 0.0382(4) 0.0193(3) 0.0028(3) 0.0189(3)
Cl4 0.0403(4) 0.0331(3) 0.0414(4) 0.0191(3) 0.0017(3) 0.0101(3)
P9 0.0224(3) 0.0182(2) 0.0175(2) 0.00309(18) 0.00228(19) 0.00626(19)
C10 0.0237(10) 0.0205(9) 0.0204(9) 0.0013(7) 0.0016(7) 0.0049(8)
C12 0.0323(13) 0.0276(12) 0.0282(12) -0.0025(9) 0.0069(10) -0.0008(10)
C13 0.0416(16) 0.0269(12) 0.0349(14) 0.0002(10) 0.0071(12) -0.0051(11)
C14 0.0243(10) 0.0204(9) 0.0238(10) 0.0040(7) 0.0042(8) 0.0072(8)
C15 0.0277(12) 0.0312(12) 0.0331(12) 0.0067(10) 0.0026(9) 0.0110(10)
C16 0.0276(10) 0.0205(9) 0.0174(8) 0.0043(7) 0.0037(7) 0.0090(8)
C17 0.0369(13) 0.0262(11) 0.0223(10) 0.0073(8) 0.0053(9) 0.0148(10)
C18 0.0487(16) 0.0279(12) 0.0257(11) 0.0119(9) 0.0064(10) 0.0178(11)
C19 0.0424(14) 0.0276(11) 0.0219(10) 0.0096(9) 0.0066(10) 0.0081(10)
C20 0.0320(12) 0.0280(11) 0.0232(10) 0.0056(8) 0.0081(9) 0.0072(9)
C21 0.0284(11) 0.0212(9) 0.0236(10) 0.0048(8) 0.0047(8) 0.0086(8)
C22 0.0217(9) 0.0176(8) 0.0198(9) 0.0043(7) 0.0034(7) 0.0066(7)
C23 0.0255(10) 0.0183(9) 0.0261(10) 0.0056(8) 0.0045(8) 0.0071(8)
C24 0.0286(11) 0.0244(10) 0.0344(12) 0.0129(9) 0.0056(9) 0.0114(9)
C25 0.0256(11) 0.0308(12) 0.0286(11) 0.0127(9) 0.0021(9) 0.0090(9)
C26 0.0263(11) 0.0236(10) 0.0254(10) 0.0048(8) -0.0008(8) 0.0062(8)
C27 0.0274(11) 0.0176(9) 0.0249(10) 0.0046(7) 0.0001(8) 0.0069(8)
C2 0.0304(12) 0.0262(11) 0.0278(11) -0.0015(9) 0.0073(9) 0.0053(9)
C3 0.0399(14) 0.0224(11) 0.0354(13) 0.0041(9) 0.0170(11) 0.0096(10)
C4 0.0306(11) 0.0220(10) 0.0237(10) 0.0038(8) 0.0069(8) 0.0080(9)
C5 0.0398(15) 0.0315(13) 0.0331(13) -0.0082(11) 0.0068(11) 0.0083(11)
C6 0.0426(16) 0.0247(12) 0.0323(13) -0.0049(10) -0.0022(11) 0.0032(11)
C7 0.0348(14) 0.0229(11) 0.0588(19) 0.0104(11) 0.0244(13) 0.0124(10)
C8 0.0266(12) 0.0307(13) 0.0557(18) 0.0131(12) 0.0073(12) 0.0124(10)

loop_
_atom_type_symbol
_atom_type_scat_dispersion_real
_atom_type_scat_dispersion_imag
_atom_type_scat_Cromer_Mann_a1
_atom_type_scat_Cromer_Mann_b1
_atom_type_scat_Cromer_Mann_a2
_atom_type_scat_Cromer_Mann_b2
_atom_type_scat_Cromer_Mann_a3
_atom_type_scat_Cromer_Mann_b3
_atom_type_scat_Cromer_Mann_a4
_atom_type_scat_Cromer_Mann_b4
_atom_type_scat_Cromer_Mann_c
_atom_type_scat_source
C 0.0033 0.0016 2.3100 20.8439 1.0200 10.2075 1.5886 0.5687 0.8650 51.6512 0.2156 'International Tables Vol C 4.2.6.8 and 6.1.1.4'
H 0.0000 0.0000 0.4930 10.5109 0.3229 26.1257 0.1402 3.1424 0.0408 57.7998 0.0030 'International Tables Vol C 4.2.6.8 and 6.1.1.4'
P 0.1023 0.0942 6.4345 1.9067 4.1791 27.1570 1.7800 0.5260 1.4908 68.1645 1.1149 'International Tables Vol C 4.2.6.8 and 6.1.1.4'
Cl 0.1484 0.1585 11.4604 0.0104 7.1964 1.1662 6.2556 18.5194 1.6455 47.7784 -9.5574 'International Tables Vol C 4.2.6.8 and 6.1.1.4'
Sb -0.5866 1.5461 19.6418 5.3034 19.0455 0.4607 5.0371 27.9074 2.6827 75.2825 4.5909 'International Tables Vol C 4.2.6.8 and 6.1.1.4'

loop_
_geom_angle_atom_site_label_1
_geom_angle_site_symmetry_1
_geom_angle_atom_site_label_2
_geom_angle_atom_site_label_3
_geom_angle_site_symmetry_3
_geom_angle
_geom_angle_publ_flag
Cl4 2_577 Sb1 Cl2 2_577 89.66(3) yes
Cl4 2_577 Sb1 Cl1 2_577 91.32(4) yes
Cl2 2_577 Sb1 Cl1 2_577 85.45(4) yes
Cl4 2_577 Sb1 Cl1 . 88.68(4) yes
Cl2 2_577 Sb1 Cl1 . 94.55(4) yes
Cl1 2_577 Sb1 Cl1 . 179.995 yes
Cl4 2_577 Sb1 Cl2 . 90.34(3) yes
Cl2 2_577 Sb1 Cl2 . 179.996 yes
Cl1 2_577 Sb1 Cl2 . 94.55(4) yes
Cl1 . Sb1 Cl2 . 85.45(4) yes
Cl4 2_577 Sb1 Cl4 . 179.996 yes
Cl2 2_577 Sb1 Cl4 . 90.34(3) yes
Cl1 2_577 Sb1 Cl4 . 88.68(4) yes
Cl1 . Sb1 Cl4 . 91.32(4) yes
Cl2 . Sb1 Cl4 . 89.66(3) yes
C10 . P9 C14 . 109.41(11) yes
C10 . P9 C16 . 112.97(11) yes
C14 . P9 C16 . 110.23(11) yes
C10 . P9 C22 . 109.06(11) yes
C14 . P9 C22 . 108.39(11) yes
C16 . P9 C22 . 106.64(11) yes
P9 . C10 C12 . 119.07(19) yes
P9 . C10 C2 . 120.68(19) yes
C12 . C10 C2 . 119.8(2) yes
C10 . C12 C13 . 120.0(3) yes
C10 . C12 H121 . 120.4 no
C13 . C12 H121 . 119.6 no
C12 . C13 C6 . 120.0(3) yes
C12 . C13 H131 . 120.2 no
C6 . C13 H131 . 119.8 no
P9 . C14 C15 . 119.20(19) yes
P9 . C14 C4 . 120.97(19) yes
C15 . C14 C4 . 119.8(2) yes
C14 . C15 C8 . 119.8(3) yes
C14 . C15 H151 . 121.0 no
C8 . C15 H151 . 119.3 no
P9 . C16 C17 . 122.07(19) yes
P9 . C16 C21 . 117.76(18) yes
C17 . C16 C21 . 120.1(2) yes
C16 . C17 C18 . 119.9(3) yes
C16 . C17 H171 . 120.2 no
C18 . C17 H171 . 119.9 no
C17 . C18 C19 . 120.0(3) yes
C17 . C18 H181 . 120.3 no
C19 . C18 H181 . 119.7 no
C18 . C19 C20 . 120.4(2) yes
C18 . C19 H191 . 119.1 no
C20 . C19 H191 . 120.5 no
C19 . C20 C21 . 120.1(3) yes
C19 . C20 H201 . 120.2 no
C21 . C20 H201 . 119.7 no
C16 . C21 C20 . 119.5(2) yes
C16 . C21 H211 . 120.7 no
C20 . C21 H211 . 119.8 no
P9 . C22 C23 . 121.48(17) yes
P9 . C22 C27 . 118.54(17) yes
C23 . C22 C27 . 119.9(2) yes
C22 . C23 C24 . 119.7(2) yes
C22 . C23 H231 . 120.0 no
C24 . C23 H231 . 120.3 no
C23 . C24 C25 . 120.3(2) yes
C23 . C24 H241 . 119.8 no
C25 . C24 H241 . 119.9 no
C24 . C25 C26 . 120.0(2) yes
C24 . C25 H251 . 120.3 no
C26 . C25 H251 . 119.6 no
C25 . C26 C27 . 120.1(2) yes
C25 . C26 H261 . 120.4 no
C27 . C26 H261 . 119.5 no
C22 . C27 C26 . 119.9(2) yes
C22 . C27 H271 . 120.1 no
C26 . C27 H271 . 120.1 no
C10 . C2 C5 . 119.7(3) yes
C10 . C2 H21 . 120.0 no
C5 . C2 H21 . 120.3 no
C4 . C3 C7 . 120.1(3) yes
C4 . C3 H31 . 119.2 no
C7 . C3 H31 . 120.6 no
C14 . C4 C3 . 119.6(3) yes
C14 . C4 H41 . 119.1 no
C3 . C4 H41 . 121.3 no
C2 . C5 C6 . 120.2(3) yes
C2 . C5 H51 . 119.4 no
C6 . C5 H51 . 120.4 no
C5 . C6 C13 . 120.3(3) yes
C5 . C6 H61 . 119.9 no
C13 . C6 H61 . 119.8 no
C3 . C7 C8 . 120.6(3) yes
C3 . C7 H71 . 120.3 no
C8 . C7 H71 . 119.1 no
C15 . C8 C7 . 119.9(3) yes
C15 . C8 H81 . 119.8 no
C7 . C8 H81 . 120.3 no

loop_
_geom_bond_atom_site_label_1
_geom_bond_atom_site_label_2
_geom_bond_site_symmetry_2
_geom_bond_distance
_geom_bond_publ_flag
Sb1 Cl4 2_577 2.6259(7) yes
Sb1 Cl2 2_577 2.6125(8) yes
Sb1 Cl1 2_577 2.1973(12) yes
Sb1 Cl1 . 2.1973(12) yes
Sb1 Cl2 . 2.6125(8) yes
Sb1 Cl4 . 2.6259(7) yes
P9 C10 . 1.789(2) yes
P9 C14 . 1.794(3) yes
P9 C16 . 1.797(2) yes
P9 C22 . 1.793(2) yes
C10 C12 . 1.388(4) yes
C10 C2 . 1.387(4) yes
C12 C13 . 1.391(4) yes
C12 H121 . 0.927 no
C13 C6 . 1.374(5) yes
C13 H131 . 0.950 no
C14 C15 . 1.398(4) yes
C14 C4 . 1.399(3) yes
C15 C8 . 1.384(4) yes
C15 H151 . 0.927 no
C16 C17 . 1.393(3) yes
C16 C21 . 1.400(4) yes
C17 C18 . 1.392(4) yes
C17 H171 . 0.929 no
C18 C19 . 1.384(4) yes
C18 H181 . 0.934 no
C19 C20 . 1.390(4) yes
C19 H191 . 0.938 no
C20 C21 . 1.393(3) yes
C20 H201 . 0.928 no
C21 H211 . 0.937 no
C22 C23 . 1.392(3) yes
C22 C27 . 1.398(3) yes
C23 C24 . 1.391(4) yes
C23 H231 . 0.943 no
C24 C25 . 1.384(4) yes
C24 H241 . 0.934 no
C25 C26 . 1.391(4) yes
C25 H251 . 0.937 no
C26 C27 . 1.386(3) yes
C26 H261 . 0.921 no
C27 H271 . 0.920 no
C2 C5 . 1.391(4) yes
C2 H21 . 0.924 no
C3 C4 . 1.383(4) yes
C3 C7 . 1.382(5) yes
C3 H31 . 0.929 no
C4 H41 . 0.941 no
C5 C6 . 1.381(5) yes
C5 H51 . 0.933 no
C6 H61 . 0.932 no
C7 C8 . 1.383(5) yes
C7 H71 . 0.919 no
C8 H81 . 0.939 no

loop_
_geom_hbond_atom_site_label_D
_geom_hbond_atom_site_label_H
_geom_hbond_atom_site_label_A
_geom_hbond_angle_DHA
_geom_hbond_distance_DH
_geom_hbond_distance_HA
_geom_hbond_distance_DA
_geom_hbond_publ_flag
C4 H41 C27 129 0.94 2.57 3.246(4) yes
